data_4312276
loop_
_publ_author_name
'Sylvestre Bonnet'
'Jean-Paul Collin'
'Jean-Pierre Sauvage'
'Emma Schofield'

_publ_section_title
;
 Photochemical Expulsion of the Neutral Monodentate Ligand L in
 Ru(Terpy*)(Diimine)(L)2+: A Dramatic Effect of the Steric Properties of
 the Spectator Diimine Ligand
;
_journal_name_full 'Inorganic Chemistry'
_journal_page_first 8346
_journal_page_last 8354
_journal_paper_doi 10.1021/ic0491736
_journal_volume 43
_journal_year 2004
_chemical_formula_moiety 'C46 H51 Cl2 F12 N5 P2 Ru S'
_chemical_formula_sum 'C46 H51 Cl2 F12 N5 P2 Ru S'
_chemical_formula_weight 1167.92
_chemical_name_systematic ' ?'
_space_group_IT_number 14
_symmetry_cell_setting monoclinic
_symmetry_space_group_name_Hall '-P 2ybc'
_symmetry_space_group_name_H-M 'P 1 21/c 1'
_audit_creation_date 7-10-03
_cell_angle_alpha 90
_cell_angle_beta 103.614(5)
_cell_angle_gamma 90
_cell_formula_units_Z 4
_cell_length_a 12.7000(3)
_cell_length_b 23.4037(5)
_cell_length_c 17.3218(4)
_cell_measurement_reflns_used 24465
_cell_measurement_temperature 173
_cell_measurement_theta_max 29.5
_cell_measurement_theta_min 1.4
_cell_volume 5003.9(2)
_computing_publication_material CIFGEN_IN_OpenMoleN_(_1997)
_computing_structure_refinement LSFM_OpenMoleN_(_1997)
_computing_structure_solution Direct_methods_(SIR,_Burla_et_al.,_1989)
_diffrn_ambient_temperature 173
_diffrn_measured_fraction_theta_full 0.991
_diffrn_measured_fraction_theta_max 0.991
_diffrn_measurement_details
;
   24465 reflections were collected using program Collect
  ("Collect" Data collection software, Nonius B.V., 1998)
  The conditions were as follow : crystal to detector distance =  36. mm.
  Scan angle =  1.6 deg 1 scans of   60 sec per frame.
  Data collection was divided into  2 set(s)
  with the following starting angles and number of frames :
  Set 1 Theta =    8.80 Omega =    0.00 Kappa =    0.00  151 frames
  Set 2 Theta =   -8.40 Kappa = -146.00 Phi   =    0.00   21 frames
  Friedel pairs were averaged. Internal R = 0.05
;
_diffrn_measurement_device_type KappaCCD
_diffrn_measurement_method '\p scans'
_diffrn_radiation_monochromator graphite
_diffrn_radiation_type Mo-K\a
_diffrn_radiation_wavelength 0.71073
_diffrn_reflns_av_R_equivalents 0.050
_diffrn_reflns_av_sigmaI/netI 0.333
_diffrn_reflns_limit_h_max 17
_diffrn_reflns_limit_h_min -17
_diffrn_reflns_limit_k_max 29
_diffrn_reflns_limit_k_min -32
_diffrn_reflns_limit_l_max 24
_diffrn_reflns_limit_l_min -24
_diffrn_reflns_number 24465
_diffrn_reflns_theta_full 29.5
_diffrn_reflns_theta_max 29.5
_diffrn_reflns_theta_min 2.5
_diffrn_source xray_tube
_diffrn_standards_decay_% 0
_exptl_absorpt_coefficient_mu 0.610
_exptl_absorpt_correction_T_max 0.964
_exptl_absorpt_correction_T_min 0.928
_exptl_absorpt_correction_type refdelf_(Walker_&_Stuart,_1983)
_exptl_crystal_colour red
_exptl_crystal_density_diffrn 1.55
_exptl_crystal_density_method none
_exptl_crystal_description prism
_exptl_crystal_F_000 2376
_exptl_crystal_size_max 0.12
_exptl_crystal_size_mid 0.08
_exptl_crystal_size_min 0.06
_refine_diff_density_max 1.077
_refine_diff_density_min -0.865
_refine_ls_extinction_method none
_refine_ls_goodness_of_fit_all 1.386
_refine_ls_goodness_of_fit_ref 1.021
_refine_ls_hydrogen_treatment noref
_refine_ls_matrix_type full
_refine_ls_number_constraints 0
_refine_ls_number_parameters 622
_refine_ls_number_reflns 5821
_refine_ls_number_restraints 0
_refine_ls_R_factor_all 0.131
_refine_ls_R_factor_gt 0.087
_refine_ls_shift/esd_mean 0.001
_refine_ls_shift/su_max 0.009
_refine_ls_structure_factor_coef F
_refine_ls_weighting_scheme sigma
_refine_ls_wR_factor_all 0.223
_refine_ls_wR_factor_ref 0.102
_reflns_number_gt 5821
_reflns_number_total 14590
_reflns_threshold_expression >3.0\s(I)
_cod_data_source_file ic0491736si20040625_093924_4.cif
_cod_data_source_block st1269
_cod_database_code 4312276

loop_
_symmetry_equiv_pos_as_xyz
x,y,z
-x,1/2+y,1/2-z
-x,-y,-z
+x,1/2-y,1/2+z

loop_
_atom_site_label
_atom_site_fract_x
_atom_site_fract_y
_atom_site_fract_z
_atom_site_U_iso_or_equiv
_atom_site_adp_type
_atom_site_calc_flag
_atom_site_calc_attached_atom
_atom_site_type_symbol
RU 0.35065(7) 0.09083(3) 0.21611(5) 0.0200(3) Uani ? ? Ru
S 0.1875(3) 0.1391(1) 0.1510(2) 0.045(2) Uani ? ? S
C1 0.201(1) 0.1762(7) 0.0633(9) 0.07(1) Uani ? ? C
C2 0.084(1) 0.0909(7) 0.1018(9) 0.063(9) Uani ? ? C
N1 0.4850(7) 0.0509(4) 0.2891(5) 0.027(4) Uani ? ? N
C3 0.5438(9) 0.0045(5) 0.2783(7) 0.032(5) Uani ? ? C
C4 0.5402(9) -0.0175(5) 0.1967(7) 0.037(6) Uani ? ? C
C5 0.610(1) -0.0247(5) 0.3421(7) 0.044(7) Uani ? ? C
C6 0.622(1) -0.0065(6) 0.4186(7) 0.049(7) Uani ? ? C
C7 0.5696(9) 0.0431(6) 0.4329(7) 0.037(6) Uani ? ? C
C8 0.5022(8) 0.0709(4) 0.3674(6) 0.029(5) Uani ? ? C
C9 0.4519(8) 0.1234(5) 0.3790(6) 0.029(5) Uani ? ? C
N2 0.3914(7) 0.1506(4) 0.3109(5) 0.032(5) Uani ? ? N
C10 0.357(1) 0.2047(5) 0.3209(7) 0.039(6) Uani ? ? C
C11 0.307(1) 0.2393(5) 0.2499(8) 0.051(7) Uani ? ? C
C12 0.370(1) 0.2284(5) 0.3973(8) 0.048(7) Uani ? ? C
C13 0.423(1) 0.1998(5) 0.4628(7) 0.048(6) Uani ? ? C
C14 0.4671(9) 0.1471(5) 0.4555(6) 0.035(6) Uani ? ? C
C15 0.531(1) 0.1168(6) 0.5201(7) 0.045(7) Uani ? ? C
C16 0.580(1) 0.0680(6) 0.5109(7) 0.044(7) Uani ? ? C
N3 0.4306(6) 0.1174(3) 0.1336(5) 0.023(4) Uani ? ? N
C17 0.5001(8) 0.1625(4) 0.1359(6) 0.024(5) Uani ? ? C
C18 0.5450(8) 0.1779(4) 0.0744(6) 0.027(5) Uani ? ? C
C19 0.5183(8) 0.1469(4) 0.0046(6) 0.030(5) Uani ? ? C
C20 0.4512(8) 0.1000(4) -0.0002(6) 0.028(5) Uani ? ? C
C21 0.4099(7) 0.0842(4) 0.0639(5) 0.017(4) Uani ? ? C
C22 0.3404(7) 0.0343(4) 0.0664(5) 0.018(4) Uani ? ? C
N4 0.3113(6) 0.0308(3) 0.1378(4) 0.016(4) Uani ? ? N
C23 0.2523(7) -0.0146(4) 0.1518(5) 0.018(4) Uani ? ? C
C24 0.2196(8) -0.0573(4) 0.0956(6) 0.019(4) Uani ? ? C
C25 0.2484(7) -0.0536(4) 0.0233(5) 0.019(4) Uani ? ? C
C26 0.3094(8) -0.0074(4) 0.0089(5) 0.020(4) Uani ? ? C
C27 0.2232(8) -0.0104(4) 0.2298(6) 0.022(5) Uani ? ? C
C28 0.1640(8) -0.0514(4) 0.2590(6) 0.024(5) Uani ? ? C
C29 0.1359(8) -0.0409(5) 0.3299(6) 0.035(5) Uani ? ? C
C30 0.1648(8) 0.0088(5) 0.3704(6) 0.031(5) Uani ? ? C
C31 0.2256(8) 0.0478(5) 0.3401(6) 0.028(5) Uani ? ? C
N5 0.2575(6) 0.0397(3) 0.2714(5) 0.022(4) Uani ? ? N
C32 0.2159(7) -0.0996(4) -0.0374(6) 0.021(4) Uani ? ? C
C33 0.1972(8) -0.0863(4) -0.1175(6) 0.025(4) Uani ? ? C
C34 0.1683(8) -0.1293(5) -0.1758(6) 0.030(5) Uani ? ? C
C35 0.1592(8) -0.1852(4) -0.1483(6) 0.029(5) Uani ? ? C
C36 0.1767(8) -0.1992(4) -0.0690(6) 0.026(5) Uani ? ? C
C37 0.2054(8) -0.1545(4) -0.0133(5) 0.023(5) Uani ? ? C
C38 0.1454(9) -0.1159(5) -0.2647(6) 0.028(5) Uani ? ? C
C39 0.036(1) -0.1428(8) -0.3073(8) 0.07(1) Uani ? ? C
C40 0.236(1) -0.1403(8) -0.2966(8) 0.070(9) Uani ? ? C
C41 0.138(1) -0.0524(6) -0.2825(8) 0.060(9) Uani ? ? C
C42 0.1664(9) -0.2600(4) -0.0395(7) 0.031(5) Uani ? ? C
C43 0.274(1) -0.2796(6) 0.0118(9) 0.060(8) Uani ? ? C
C44 0.134(1) -0.3020(6) -0.1077(9) 0.069(9) Uani ? ? C
C45 0.081(1) -0.2616(6) 0.0084(9) 0.064(8) Uani ? ? C
P1 0.8650(3) -0.1174(2) 0.1672(3) 0.066(2) Uani ? ? P
F1 0.817(1) -0.1711(6) 0.132(1) 0.22(1) Uani ? ? F
F2 0.914(1) -0.0628(7) 0.199(2) 0.23(1) Uani ? ? F
F3 0.9630(9) -0.1262(6) 0.1285(7) 0.130(9) Uani ? ? F
F4 0.769(1) -0.1120(8) 0.208(1) 0.18(1) Uani ? ? F
F5 0.800(1) -0.0848(7) 0.101(1) 0.24(1) Uani ? ? F
F6 0.934(1) -0.141(1) 0.2398(7) 0.18(1) Uani ? ? F
P2 0.4046(3) -0.1790(1) 0.2454(2) 0.038(2) Uani ? ? P
F7 0.5214(7) -0.1737(5) 0.2953(7) 0.113(7) Uani ? ? F
F8 0.2826(7) -0.1850(4) 0.1987(6) 0.090(7) Uani ? ? F
F9 0.3784(7) -0.1189(3) 0.2792(5) 0.063(5) Uani ? ? F
F10 0.4325(7) -0.2389(3) 0.2122(5) 0.064(5) Uani ? ? F
F11 0.373(1) -0.2090(4) 0.3169(5) 0.106(7) Uani ? ? F
F12 0.430(1) -0.1496(4) 0.1725(5) 0.111(7) Uani ? ? F
C46 0.132(1) 0.1186(9) 0.592(1) 0.08(1) Uani ? ? C
CL1 0.2171(4) 0.1478(3) 0.5398(4) 0.115(4) Uani ? ? Cl
CL2 0.0464(4) 0.0681(2) 0.5383(3) 0.113(3) Uani ? ? Cl
H1 0.2549 0.2050 0.0773 0.0991 Uiso calc C1 H
H2 0.2216 0.1500 0.0276 0.0991 Uiso calc C1 H
H3 0.1338 0.1934 0.0384 0.0991 Uiso calc C1 H
H4 0.0641 0.0664 0.1398 0.0888 Uiso calc C2 H
H5 0.0219 0.1121 0.0750 0.0888 Uiso calc C2 H
H6 0.1097 0.0687 0.0643 0.0888 Uiso calc C2 H
H7 0.5859 -0.0500 0.2002 0.0491 Uiso calc C4 H
H8 0.4680 -0.0280 0.1716 0.0491 Uiso calc C4 H
H9 0.5644 0.0114 0.1664 0.0491 Uiso calc C4 H
H10 0.6469 -0.0580 0.3320 0.0576 Uiso calc C5 H
H11 0.6653 -0.0275 0.4614 0.0680 Uiso calc C6 H
H12 0.3038 0.2173 0.2032 0.0672 Uiso calc C11 H
H13 0.2356 0.2501 0.2523 0.0672 Uiso calc C11 H
H14 0.3492 0.2726 0.2486 0.0672 Uiso calc C11 H
H15 0.3410 0.2652 0.4029 0.0637 Uiso calc C12 H
H16 0.4292 0.2162 0.5139 0.0625 Uiso calc C13 H
H17 0.5390 0.1318 0.5721 0.0649 Uiso calc C15 H
H18 0.6217 0.0490 0.5562 0.0664 Uiso calc C16 H
H19 0.5184 0.1845 0.1833 0.0332 Uiso calc C17 H
H20 0.5935 0.2093 0.0796 0.0359 Uiso calc C18 H
H21 0.5460 0.1577 -0.0396 0.0382 Uiso calc C19 H
H22 0.4331 0.0784 -0.0480 0.0355 Uiso calc C20 H
H23 0.3298 -0.0043 -0.0403 0.0278 Uiso calc C26 H
H24 0.1780 -0.0887 0.1066 0.0265 Uiso calc C24 H
H25 0.1433 -0.0860 0.2308 0.0318 Uiso calc C28 H
H26 0.0958 -0.0688 0.3508 0.0432 Uiso calc C29 H
H27 0.1435 0.0164 0.4184 0.0390 Uiso calc C30 H
H28 0.2464 0.0821 0.3689 0.0371 Uiso calc C31 H
H29 0.2040 -0.0478 -0.1333 0.0335 Uiso calc C33 H
H30 0.1400 -0.2149 -0.1864 0.0383 Uiso calc C35 H
H31 0.2175 -0.1627 0.0418 0.0310 Uiso calc C37 H
H32 0.0220 -0.1344 -0.3625 0.0985 Uiso calc C39 H
H33 0.0394 -0.1830 -0.2998 0.0985 Uiso calc C39 H
H34 -0.0201 -0.1274 -0.2859 0.0985 Uiso calc C39 H
H35 0.2232 -0.1325 -0.3518 0.0989 Uiso calc C40 H
H36 0.3026 -0.1235 -0.2698 0.0989 Uiso calc C40 H
H37 0.2392 -0.1805 -0.2884 0.0989 Uiso calc C40 H
H38 0.1240 -0.0467 -0.3383 0.0858 Uiso calc C41 H
H39 0.0814 -0.0361 -0.2626 0.0858 Uiso calc C41 H
H40 0.2049 -0.0346 -0.2578 0.0858 Uiso calc C41 H
H41 0.2666 -0.3174 0.0298 0.0782 Uiso calc C43 H
H42 0.3272 -0.2789 -0.0184 0.0782 Uiso calc C43 H
H43 0.2948 -0.2548 0.0562 0.0782 Uiso calc C43 H
H44 0.1288 -0.3392 -0.0872 0.0975 Uiso calc C44 H
H45 0.0666 -0.2911 -0.1407 0.0975 Uiso calc C44 H
H46 0.1879 -0.3020 -0.1379 0.0975 Uiso calc C44 H
H47 0.0744 -0.2995 0.0267 0.0827 Uiso calc C45 H
H48 0.1009 -0.2366 0.0527 0.0827 Uiso calc C45 H
H49 0.0131 -0.2498 -0.0240 0.0827 Uiso calc C45 H
H50 0.0890 0.1483 0.6062 0.1186 Uiso calc C46 H
H51 0.1738 0.1011 0.6384 0.1186 Uiso calc C46 H

loop_
_atom_site_aniso_label
_atom_site_aniso_U_11
_atom_site_aniso_U_22
_atom_site_aniso_U_33
_atom_site_aniso_U_12
_atom_site_aniso_U_13
_atom_site_aniso_U_23
_atom_site_aniso_type_symbol
RU 0.0205(3) 0.0201(3) 0.0195(3) -0.0057(4) 0.0056(2) -0.0061(4) Ru
S 0.042(2) 0.046(2) 0.046(2) 0.008(1) 0.012(1) 0.004(2) S
C1 0.067(9) 0.09(1) 0.062(9) 0.041(8) 0.005(8) 0.019(9) C
C2 0.043(7) 0.08(1) 0.072(9) 0.025(8) -0.003(7) -0.001(9) C
N1 0.025(4) 0.025(4) 0.031(4) -0.007(4) 0.009(3) -0.006(4) N
C3 0.030(5) 0.034(5) 0.034(6) -0.005(5) 0.005(5) 0.002(5) C
C4 0.036(6) 0.042(6) 0.033(6) 0.012(5) 0.004(5) -0.007(5) C
C5 0.039(6) 0.046(6) 0.046(7) 0.014(6) 0.007(6) 0.013(6) C
C6 0.051(8) 0.063(8) 0.036(7) 0.009(7) -0.002(6) 0.012(7) C
C7 0.034(6) 0.055(7) 0.027(5) 0.001(6) -0.002(5) 0.012(6) C
C8 0.033(5) 0.029(5) 0.025(5) -0.013(4) 0.008(4) -0.002(4) C
C9 0.024(5) 0.037(5) 0.028(5) -0.017(5) 0.005(4) -0.003(5) C
N2 0.023(4) 0.038(5) 0.037(5) -0.004(4) 0.011(4) 0.006(4) N
C10 0.051(6) 0.028(5) 0.043(6) -0.008(5) 0.021(5) -0.009(5) C
C11 0.060(8) 0.036(6) 0.061(8) 0.002(6) 0.018(6) -0.009(6) C
C12 0.052(7) 0.035(6) 0.062(7) 0.002(6) 0.018(6) -0.020(6) C
C13 0.057(7) 0.052(7) 0.038(6) -0.027(6) 0.017(5) -0.025(5) C
C14 0.043(6) 0.044(6) 0.023(5) -0.018(5) 0.006(5) -0.019(5) C
C15 0.049(7) 0.069(8) 0.028(6) -0.028(6) -0.000(6) -0.013(6) C
C16 0.055(8) 0.070(9) 0.023(6) -0.009(7) -0.002(6) 0.009(6) C
N3 0.021(4) 0.026(4) 0.022(4) 0.003(4) -0.001(3) -0.003(4) N
C17 0.021(5) 0.027(5) 0.025(5) -0.001(4) -0.003(4) -0.002(4) C
C18 0.024(5) 0.026(5) 0.032(5) -0.009(4) 0.004(4) 0.001(5) C
C19 0.032(5) 0.025(5) 0.033(5) -0.003(5) 0.012(4) 0.008(5) C
C20 0.028(5) 0.029(5) 0.028(5) 0.001(4) 0.012(4) -0.003(4) C
C21 0.021(4) 0.012(4) 0.020(4) 0.002(4) 0.002(4) -0.008(4) C
C22 0.012(4) 0.025(4) 0.019(4) -0.000(4) 0.001(4) -0.005(4) C
N4 0.015(4) 0.023(4) 0.013(3) -0.002(3) 0.001(3) 0.001(3) N
C23 0.016(4) 0.025(4) 0.016(4) 0.003(4) 0.003(4) 0.001(4) C
C24 0.021(5) 0.017(4) 0.021(4) 0.000(4) -0.000(4) 0.002(4) C
C25 0.018(4) 0.024(4) 0.015(4) -0.003(4) -0.002(4) -0.003(4) C
C26 0.020(5) 0.025(4) 0.017(4) 0.004(4) 0.000(4) -0.004(4) C
C27 0.017(4) 0.031(5) 0.019(4) -0.003(4) 0.001(4) 0.000(4) C
C28 0.024(5) 0.022(4) 0.026(5) -0.005(4) 0.005(4) 0.000(4) C
C29 0.032(5) 0.044(6) 0.029(5) 0.000(5) 0.019(4) 0.004(5) C
C30 0.032(5) 0.039(6) 0.023(4) -0.008(5) 0.015(4) -0.011(5) C
C31 0.025(5) 0.040(6) 0.023(5) -0.000(5) 0.011(4) -0.007(5) C
N5 0.018(4) 0.026(4) 0.023(4) 0.000(3) -0.001(3) -0.008(4) N
C32 0.021(4) 0.016(4) 0.028(5) 0.001(4) 0.002(4) -0.011(4) C
C33 0.035(5) 0.017(4) 0.025(4) -0.003(5) 0.006(4) -0.002(4) C
C34 0.028(5) 0.037(5) 0.026(5) 0.004(5) 0.006(4) -0.008(5) C
C35 0.028(5) 0.028(5) 0.030(5) 0.003(5) 0.002(4) -0.006(5) C
C36 0.031(5) 0.022(4) 0.027(5) -0.001(4) 0.011(4) -0.001(4) C
C37 0.028(5) 0.030(5) 0.014(4) -0.003(4) 0.005(4) 0.000(4) C
C38 0.046(6) 0.033(5) 0.014(4) 0.001(5) 0.001(5) -0.008(4) C
C39 0.08(1) 0.10(1) 0.037(7) -0.01(1) -0.021(8) 0.011(8) C
C40 0.08(1) 0.11(1) 0.036(7) 0.037(9) 0.020(7) 0.008(8) C
C41 0.10(1) 0.056(8) 0.041(7) 0.016(8) 0.007(8) 0.018(7) C
C42 0.040(6) 0.016(4) 0.044(6) -0.006(4) 0.015(5) -0.006(5) C
C43 0.058(8) 0.043(7) 0.085(9) 0.008(7) 0.029(7) 0.024(7) C
C44 0.12(1) 0.043(7) 0.064(9) -0.040(7) 0.019(9) -0.018(7) C
C45 0.059(7) 0.040(7) 0.11(1) -0.009(6) 0.055(6) 0.001(7) C
P1 0.061(2) 0.068(2) 0.067(3) 0.009(2) -0.028(2) -0.013(2) P
F1 0.25(1) 0.161(9) 0.26(1) -0.148(8) 0.14(1) -0.09(1) F
F2 0.11(1) 0.18(1) 0.61(3) 0.02(1) -0.08(1) -0.23(1) F
F3 0.089(7) 0.20(1) 0.124(8) -0.040(8) 0.037(6) -0.052(9) F
F4 0.100(8) 0.31(2) 0.19(1) 0.06(1) 0.018(9) -0.07(1) F
F5 0.15(1) 0.29(1) 0.30(1) -0.02(1) -0.08(1) 0.241(8) F
F6 0.18(1) 0.51(3) 0.062(7) 0.16(1) 0.006(8) 0.06(1) F
P2 0.057(2) 0.036(1) 0.027(1) 0.012(2) 0.006(1) -0.002(1) P
F7 0.051(5) 0.169(8) 0.165(8) 0.040(6) -0.036(6) -0.119(6) F
F8 0.067(6) 0.100(7) 0.109(7) 0.018(6) -0.017(6) -0.027(6) F
F9 0.099(6) 0.049(4) 0.052(4) 0.027(4) 0.005(4) -0.009(4) F
F10 0.088(6) 0.044(4) 0.068(5) 0.023(4) -0.002(5) -0.020(4) F
F11 0.22(1) 0.073(6) 0.076(5) 0.014(7) 0.079(5) 0.028(5) F
F12 0.27(1) 0.064(6) 0.079(5) -0.020(7) 0.109(5) -0.006(5) F
C46 0.062(9) 0.15(2) 0.058(9) 0.05(1) 0.015(8) 0.01(1) C
CL1 0.090(3) 0.108(4) 0.156(4) 0.004(3) 0.055(3) 0.004(4) Cl
CL2 0.159(3) 0.079(3) 0.115(2) -0.004(3) 0.105(2) -0.009(2) Cl

loop_
_atom_type_symbol
_atom_type_description
_atom_type_scat_dispersion_real
_atom_type_scat_dispersion_imag
_atom_type_scat_source
C ? 0.002 0.002 International_Tables_Vol_IV_Table_2.3.1
H ? 0.000 0.000 International_Tables_Vol_IV_Table_2.3.1
Cl ? 0.132 0.159 International_Tables_Vol_IV_Table_2.3.1
F ? 0.014 0.010 International_Tables_Vol_IV_Table_2.3.1
N ? 0.004 0.003 International_Tables_Vol_IV_Table_2.3.1
P ? 0.090 0.095 International_Tables_Vol_IV_Table_2.3.1
Ru ? -1.420 0.836 International_Tables_Vol_IV_Table_2.3.1
S ? 0.110 0.124 International_Tables_Vol_IV_Table_2.3.1

loop_
_geom_angle_atom_site_label_1
_geom_angle_atom_site_label_2
_geom_angle_atom_site_label_3
_geom_angle
_geom_angle_site_symmetry_1
_geom_angle_site_symmetry_2
_geom_angle_site_symmetry_3
_geom_angle_publ_flag
S RU N1 171.1(3) . . . ?
S RU N2 94.6(3) . . . ?
S RU N3 92.5(2) . . . ?
S RU N4 87.7(2) . . . ?
S RU N5 88.0(2) . . . ?
N1 RU N2 79.1(3) . . . ?
N1 RU N3 95.2(3) . . . ?
N1 RU N4 98.0(3) . . . ?
N1 RU N5 86.3(3) . . . ?
N2 RU N3 105.7(3) . . . ?
N2 RU N4 174.1(3) . . . ?
N2 RU N5 94.8(3) . . . ?
N3 RU N4 79.6(3) . . . ?
N3 RU N5 159.4(3) . . . ?
N4 RU N5 79.8(3) . . . ?
C1 S C2 96.2(8) . . . ?
C3 N1 C8 115.9(9) . . . ?
N1 C3 C4 120(1) . . . ?
N1 C3 C5 121(1) . . . ?
C4 C3 C5 117(1) . . . ?
C3 C5 C6 121(1) . . . ?
C5 C6 C7 118(1) . . . ?
C6 C7 C8 117(1) . . . ?
C6 C7 C16 124(1) . . . ?
C8 C7 C16 117(1) . . . ?
N1 C8 C7 123(1) . . . ?
N1 C8 C9 116(1) . . . ?
C7 C8 C9 119(1) . . . ?
C8 C9 N2 116(1) . . . ?
C8 C9 C14 120(1) . . . ?
N2 C9 C14 122(1) . . . ?
C9 N2 C10 116(1) . . . ?
N2 C10 C11 119(1) . . . ?
N2 C10 C12 120(1) . . . ?
C11 C10 C12 119(1) . . . ?
C10 C12 C13 121(1) . . . ?
C12 C13 C14 119(1) . . . ?
C9 C14 C13 118(1) . . . ?
C9 C14 C15 118(1) . . . ?
C13 C14 C15 123(1) . . . ?
C14 C15 C16 122(1) . . . ?
C7 C16 C15 121(1) . . . ?
C17 N3 C21 116.1(9) . . . ?
N3 C17 C18 124(1) . . . ?
C17 C18 C19 118.7(9) . . . ?
C18 C19 C20 119(1) . . . ?
C19 C20 C21 120(1) . . . ?
N3 C21 C20 120.6(9) . . . ?
N3 C21 C22 114.0(8) . . . ?
C20 C21 C22 125.4(9) . . . ?
C21 C22 N4 111.4(8) . . . ?
C21 C22 C26 127.6(9) . . . ?
N4 C22 C26 121.0(9) . . . ?
C22 N4 C23 119.0(8) . . . ?
N4 C23 C24 121.8(9) . . . ?
N4 C23 C27 112.2(8) . . . ?
C24 C23 C27 126.0(9) . . . ?
C23 C24 C25 119.3(9) . . . ?
C24 C25 C26 119.2(9) . . . ?
C24 C25 C32 120.3(9) . . . ?
C26 C25 C32 120.6(9) . . . ?
C22 C26 C25 119.8(9) . . . ?
C23 C27 C28 123.9(9) . . . ?
C23 C27 N5 114.4(9) . . . ?
C28 C27 N5 121.7(9) . . . ?
C27 C28 C29 118(1) . . . ?
C28 C29 C30 120(1) . . . ?
C29 C30 C31 118(1) . . . ?
C30 C31 N5 123(1) . . . ?
C27 N5 C31 116.7(9) . . . ?
C25 C32 C33 119.8(9) . . . ?
C25 C32 C37 119.4(9) . . . ?
C33 C32 C37 120.7(9) . . . ?
C32 C33 C34 120(1) . . . ?
C33 C34 C35 116(1) . . . ?
C33 C34 C38 121(1) . . . ?
C35 C34 C38 121(1) . . . ?
C34 C35 C36 123(1) . . . ?
C35 C36 C37 117.3(9) . . . ?
C35 C36 C42 123(1) . . . ?
C37 C36 C42 119.4(9) . . . ?
C32 C37 C36 121.0(9) . . . ?
C34 C38 C39 109(1) . . . ?
C34 C38 C40 108(1) . . . ?
C34 C38 C41 113(1) . . . ?
C39 C38 C40 110(1) . . . ?
C39 C38 C41 107(1) . . . ?
C40 C38 C41 108(1) . . . ?
C36 C42 C43 110(1) . . . ?
C36 C42 C44 111(1) . . . ?
C36 C42 C45 109(1) . . . ?
C43 C42 C44 107(1) . . . ?
C43 C42 C45 109(1) . . . ?
C44 C42 C45 108(1) . . . ?
F1 P1 F2 177(1) . . . ?
F1 P1 F3 90.1(9) . . . ?
F1 P1 F4 88(1) . . . ?
F1 P1 F5 91(1) . . . ?
F1 P1 F6 98(1) . . . ?
F2 P1 F3 88(1) . . . ?
F2 P1 F4 93(1) . . . ?
F2 P1 F5 87(1) . . . ?
F2 P1 F6 83(1) . . . ?
F3 P1 F4 176(1) . . . ?
F3 P1 F5 95(1) . . . ?
F3 P1 F6 86.5(9) . . . ?
F4 P1 F5 87(1) . . . ?
F4 P1 F6 90(1) . . . ?
F5 P1 F6 170(1) . . . ?
P1 F2 F6 48.1(9) . . . ?
P1 F6 F2 48.5(9) . . . ?
F7 P2 F8 176.7(8) . . . ?
F7 P2 F9 88.9(5) . . . ?
F7 P2 F10 90.3(5) . . . ?
F7 P2 F11 88.9(8) . . . ?
F7 P2 F12 93.9(9) . . . ?
F8 P2 F9 90.1(5) . . . ?
F8 P2 F10 90.6(5) . . . ?
F8 P2 F11 87.9(7) . . . ?
F8 P2 F12 89.3(7) . . . ?
F9 P2 F10 179.2(5) . . . ?
F9 P2 F11 89.5(5) . . . ?
F9 P2 F12 90.5(5) . . . ?
F10 P2 F11 90.6(6) . . . ?
F10 P2 F12 89.4(5) . . . ?
F11 P2 F12 177.2(8) . . . ?
CL1 C46 CL2 112(1) . . . ?

loop_
_geom_bond_atom_site_label_1
_geom_bond_atom_site_label_2
_geom_bond_distance
_geom_bond_site_symmetry_1
_geom_bond_site_symmetry_2
_geom_bond_publ_flag
RU S 2.397(3) . . ?
RU N1 2.090(9) . . ?
RU N2 2.13(1) . . ?
RU N3 2.036(9) . . ?
RU N4 1.935(8) . . ?
RU N5 2.070(9) . . ?
S C1 1.79(2) . . ?
S C2 1.79(2) . . ?
N1 C3 1.36(1) . . ?
N1 C8 1.40(1) . . ?
C3 C4 1.49(2) . . ?
C3 C5 1.40(2) . . ?
C5 C6 1.37(2) . . ?
C6 C7 1.39(2) . . ?
C7 C8 1.41(2) . . ?
C7 C16 1.45(2) . . ?
C8 C9 1.42(2) . . ?
C9 N2 1.40(1) . . ?
C9 C14 1.41(1) . . ?
N2 C10 1.36(1) . . ?
C10 C11 1.48(2) . . ?
C10 C12 1.41(2) . . ?
C12 C13 1.35(2) . . ?
C13 C14 1.37(2) . . ?
C14 C15 1.41(2) . . ?
C15 C16 1.33(2) . . ?
N3 C17 1.37(1) . . ?
N3 C21 1.41(1) . . ?
C17 C18 1.37(1) . . ?
C18 C19 1.38(2) . . ?
C19 C20 1.38(1) . . ?
C20 C21 1.39(1) . . ?
C21 C22 1.47(1) . . ?
C22 N4 1.37(1) . . ?
C22 C26 1.38(1) . . ?
N4 C23 1.35(1) . . ?
C23 C24 1.39(1) . . ?
C23 C27 1.49(1) . . ?
C24 C25 1.39(1) . . ?
C25 C26 1.39(1) . . ?
C25 C32 1.49(1) . . ?
C27 C28 1.39(1) . . ?
C27 N5 1.39(1) . . ?
C28 C29 1.38(1) . . ?
C29 C30 1.36(2) . . ?
C30 C31 1.38(2) . . ?
C31 N5 1.36(1) . . ?
C32 C33 1.39(1) . . ?
C32 C37 1.37(1) . . ?
C33 C34 1.41(1) . . ?
C34 C35 1.41(2) . . ?
C34 C38 1.53(1) . . ?
C35 C36 1.38(1) . . ?
C36 C37 1.41(1) . . ?
C36 C42 1.53(1) . . ?
C38 C39 1.54(2) . . ?
C38 C40 1.50(2) . . ?
C38 C41 1.52(2) . . ?
C42 C43 1.51(2) . . ?
C42 C44 1.52(2) . . ?
C42 C45 1.52(2) . . ?
P1 F1 1.46(1) . . ?
P1 F2 1.47(2) . . ?
P1 F3 1.56(1) . . ?
P1 F4 1.55(2) . . ?
P1 F5 1.46(1) . . ?
P1 F6 1.46(1) . . ?
F2 F6 1.95(3) . . ?
P2 F7 1.536(9) . . ?
P2 F8 1.576(9) . . ?
P2 F9 1.589(8) . . ?
P2 F10 1.588(8) . . ?
P2 F11 1.55(1) . . ?
P2 F12 1.54(1) . . ?
C46 CL1 1.71(2) . . ?
C46 CL2 1.72(2) . . ?

loop_
_geom_contact_atom_site_label_1
_geom_contact_atom_site_label_2
_geom_contact_distance
_geom_contact_site_symmetry_1
_geom_contact_site_symmetry_2
_geom_contact_publ_flag
? ? ? ? ? ?
